data_7251128
loop_
_publ_author_name
'Branco, Daniela'
'Yektaei, Zahra'
'Chandrabose, Sureka'
'Almeida Paz, Filipe Alexandre'
'Kandhavelu, Meenakshisundaram'
'Candeias, Nuno R.'

_publ_section_title
;
 Glioblastoma Antitumoral Activity of Tetrahydroquinoline-derived
 Triarylmethanes
;
_journal_name_full 'RSC Medicinal Chemistry'
_journal_paper_doi 10.1039/D5MD00585J
_journal_year 2025
_chemical_formula_moiety 'C37 H27 Cl F3 N O3'
_chemical_formula_sum 'C37 H27 Cl F3 N O3'
_chemical_formula_weight 626.04
_space_group_crystal_system triclinic
_space_group_IT_number 2
_space_group_name_Hall '-P 1'
_space_group_name_H-M_alt 'P -1'
_atom_sites_solution_hydrogens geom
_audit_creation_date '1 July 2025'
_audit_creation_method 'SHELXL-2019/3, manual editing plus enCIFer'
_audit_update_record
;
2025-07-01 deposited with the CCDC.	2025-10-24 downloaded from the CCDC.
;
_cell_angle_alpha 78.803(2)
_cell_angle_beta 79.663(2)
_cell_angle_gamma 76.349(2)
_cell_formula_units_Z 2
_cell_length_a 7.9684(2)
_cell_length_b 12.2691(3)
_cell_length_c 16.0679(4)
_cell_measurement_reflns_used 21427
_cell_measurement_temperature 150(2)
_cell_measurement_theta_max 26.1440
_cell_measurement_theta_min 1.9890
_cell_volume 1482.67(7)
_computing_cell_refinement 'CrysAlisPro 1.171.43.143a (Rigaku OD, 2024)'
_computing_data_collection 'CrysAlisPro 1.171.43.143a (Rigaku OD, 2024)'
_computing_data_reduction 'CrysAlisPro 1.171.43.143a (Rigaku OD, 2024)'
_computing_molecular_graphics DIAMOND
_computing_publication_material SHELXL-2019/3
_computing_structure_refinement 'SHELXL-2019/2 (Sheldrick, 2019)'
_computing_structure_solution 'SHELXT 2014/5'
_diffrn_ambient_environment N~2~
_diffrn_ambient_temperature 149.99(10)
_diffrn_detector 'Hybrid Pixel Array Detector'
_diffrn_detector_area_resol_mean 10.0000
_diffrn_detector_type HyPix3000
_diffrn_measured_fraction_theta_full 0.997
_diffrn_measured_fraction_theta_max 0.997
_diffrn_measurement_details
;
List of Runs (angles in degrees, time in seconds):

  # Type    Start    End  Width  t~exp~   \w     \q     \k     \f   Frames
#--------------------------------------------------------------------------
  1  \w     16.00  65.00   0.50   45.00    --   12.93-132.00  86.00   98
  2  \w     20.00  71.00   0.50   45.00    --   12.93-138.00 -89.00  102
  3  \w    -75.00 -24.00   0.50   45.00    --  -13.67 138.00 -27.00  102
  4  \w    -49.00 -19.00   0.50   45.00    --  -13.67 132.00 156.00   60
  5  \w     22.00  63.00   0.50   45.00    --   12.93-125.00 150.00   82
  6  \w     56.00  82.00   0.50   45.00    --   12.93  38.00 -30.00   52
  7  \w      8.00  82.00   0.50   45.00    --   12.93  57.00  30.00  148
  8  \w     -9.00  36.00   0.50   45.00    --   12.93  38.00 -30.00   90
  9  \w    -55.00  36.00   0.50   45.00    --   12.93 -57.00  90.00  182
 10  \w    -10.00  89.00   0.50   45.00    --   12.93  19.00-150.00  198
 11  \w    -21.00  51.00   0.50   45.00    --   12.93 -99.00 -30.00  144
 12  \w    -23.00  29.00   0.50   45.00    --   12.93 -99.00   0.00  104
 13  \w     13.00  65.00   0.50   45.00    --   12.93-125.00-150.00  104
 14  \w     -3.00  23.00   0.50   45.00    --  -13.67  19.00-120.00   52
 15  \w      7.00  33.00   0.50   45.00    --  -13.67  38.00-120.00   52
 16  \w    -32.00  -6.00   0.50   45.00    --  -13.67  38.00-120.00   52
 17  \w    -85.00 -37.00   0.50   45.00    --  -13.67 -77.00-180.00   96
 18  \w    -32.00  17.00   0.50   45.00    --  -13.67 -77.00-180.00   98
 19  \w    -12.00  21.00   0.50   45.00    --  -13.67 -99.00 -60.00   66
 20  \w     -9.00  24.00   0.50   45.00    --  -13.67 -99.00  90.00   66
 21  \w    -82.00   7.00   0.50   45.00    --  -13.67 -38.00   0.00  178
 22  \w    -27.00  13.00   0.50   45.00    --  -13.67  38.00  90.00   80
 23  \w    -12.00  17.00   0.50   45.00    --  -13.67 -77.00-150.00   58
 24  \w    -23.00  19.00   0.50   45.00    --  -13.67 -99.00 -90.00   84
 25  \w     16.00  55.00   0.50   45.00    --  -13.67  38.00  90.00   78
 26  \w    -83.00  -9.00   0.50   45.00    --  -13.67 -38.00  90.00  148
 27  \w    -82.00 -19.00   0.50   45.00    --  -13.67 -77.00-150.00  126
 28  \w    -56.00  21.00   0.50   45.00    --  -13.67 -19.00-120.00  154
 29  \w    -89.00 -63.00   0.50   45.00    --  -13.67 -19.00-120.00   52
 30  \w    -22.00  16.00   0.50   45.00    --  -13.67 -99.00  60.00   76
 31  \w     24.00  53.00   0.50   45.00    --  -13.67  19.00-120.00   58
 32  \w    -84.00   7.00   0.50   45.00    --  -13.67 -38.00-150.00  182
;
_diffrn_measurement_device 'four-circle diffractometer'
_diffrn_measurement_device_type 'XtaLAB Synergy, Single source at home/near, HyPix3000'
_diffrn_measurement_method '\w scans'
_diffrn_orient_matrix_type 'CrysAlisPro convention (1999,Acta A55,543-557)'
_diffrn_orient_matrix_UB_11 -0.0077097000
_diffrn_orient_matrix_UB_12 0.0559081000
_diffrn_orient_matrix_UB_13 -0.0233028000
_diffrn_orient_matrix_UB_21 -0.0176055000
_diffrn_orient_matrix_UB_22 0.0221597000
_diffrn_orient_matrix_UB_23 0.0390097000
_diffrn_orient_matrix_UB_31 0.0904967000
_diffrn_orient_matrix_UB_32 -0.0037670000
_diffrn_orient_matrix_UB_33 -0.0009082000
_diffrn_radiation_monochromator mirror
_diffrn_radiation_probe x-ray
_diffrn_radiation_type 'Mo K\a'
_diffrn_radiation_wavelength 0.71073
_diffrn_reflns_av_R_equivalents 0.0254
_diffrn_reflns_av_unetI/netI 0.0222
_diffrn_reflns_Laue_measured_fraction_full 0.997
_diffrn_reflns_Laue_measured_fraction_max 0.997
_diffrn_reflns_limit_h_max 9
_diffrn_reflns_limit_h_min -9
_diffrn_reflns_limit_k_max 14
_diffrn_reflns_limit_k_min -14
_diffrn_reflns_limit_l_max 19
_diffrn_reflns_limit_l_min -19
_diffrn_reflns_number 31555
_diffrn_reflns_point_group_measured_fraction_full 0.997
_diffrn_reflns_point_group_measured_fraction_max 0.997
_diffrn_reflns_theta_full 25.242
_diffrn_reflns_theta_max 25.349
_diffrn_reflns_theta_min 3.664
_diffrn_source 'micro-focus sealed X-ray tube'
_diffrn_source_type 'PhotonJet (Mo) X-ray Source'
_exptl_absorpt_coefficient_mu 0.188
_exptl_absorpt_correction_T_max 1.00000
_exptl_absorpt_correction_T_min 0.98138
_exptl_absorpt_correction_type multi-scan
_exptl_absorpt_process_details
;
CrysAlisPro 1.171.43.143a (Rigaku Oxford Diffraction, 2024)
Empirical absorption correction using spherical harmonics,
implemented in SCALE3 ABSPACK scaling algorithm.
;
_exptl_crystal_colour Yellow
_exptl_crystal_density_diffrn 1.402
_exptl_crystal_description Block
_exptl_crystal_F_000 648
_exptl_crystal_size_max 0.080
_exptl_crystal_size_mid 0.070
_exptl_crystal_size_min 0.020
_refine_diff_density_max 0.361
_refine_diff_density_min -0.303
_refine_diff_density_rms 0.038
_refine_ls_extinction_method none
_refine_ls_goodness_of_fit_ref 1.063
_refine_ls_hydrogen_treatment constr
_refine_ls_matrix_type full
_refine_ls_number_parameters 407
_refine_ls_number_reflns 5416
_refine_ls_number_restraints 0
_refine_ls_restrained_S_all 1.063
_refine_ls_R_factor_all 0.0488
_refine_ls_R_factor_gt 0.0393
_refine_ls_shift/su_max 0.001
_refine_ls_shift/su_mean 0.000
_refine_ls_structure_factor_coef Fsqd
_refine_ls_weighting_details 'w=1/[\s^2^(Fo^2^)+(0.0406P)^2^+0.6347P] where P=(Fo^2^+2Fc^2^)/3'
_refine_ls_weighting_scheme calc
_refine_ls_wR_factor_gt 0.0957
_refine_ls_wR_factor_ref 0.1008
_reflns_Friedel_coverage 0.000
_reflns_number_gt 4473
_reflns_number_total 5416
_reflns_threshold_expression 'I > 2\s(I)'
_cod_data_source_file d5md00585j2.cif
_cod_data_source_block 8a_tripleprime
_cod_database_code 7251128
_shelx_shelxl_version_number 2019/3
_shelx_space_group_comment
;
The symmetry employed for this shelxl refinement is uniquely defined
by the following loop, which should always be used as a source of
symmetry information in preference to the above space-group names.
They are only intended as comments.
;
_cell_oxdiff_length_a 7.9684(2)
_cell_oxdiff_length_b 12.2691(3)
_cell_oxdiff_length_c 16.0679(4)
_cell_oxdiff_angle_alpha 78.803(2)
_cell_oxdiff_angle_beta 79.663(2)
_cell_oxdiff_angle_gamma 76.349(2)
_cell_oxdiff_volume 1482.67(7)
_cell_oxdiff_measurement_reflns_used 21427
_shelx_estimated_absorpt_t_min 0.985
_shelx_estimated_absorpt_t_max 0.996
_oxdiff_exptl_absorpt_empirical_full_min 0.908
_oxdiff_exptl_absorpt_empirical_full_max 1.157
_oxdiff_exptl_absorpt_empirical_details
;
Empirical correction (ABSPACK) includes:
- Absorption correction using spherical harmonics
- Frame scaling
;
_diffrn_oxdiff_digest_frames
;
01d533400a148bcee149703d7582ba005000025e894
;

loop_
_space_group_symop_operation_xyz
'x, y, z'
'-x, -y, -z'

loop_
_atom_site_label
_atom_site_type_symbol
_atom_site_fract_x
_atom_site_fract_y
_atom_site_fract_z
_atom_site_U_iso_or_equiv
_atom_site_adp_type
_atom_site_occupancy
_atom_site_site_symmetry_order
_atom_site_calc_flag
_atom_site_refinement_flags_posn
_atom_site_refinement_flags_adp
_atom_site_refinement_flags_occupancy
_atom_site_disorder_assembly
_atom_site_disorder_group
Cl1 Cl -0.11741(6) 0.38175(4) 0.57707(3) 0.04382(14) Uani 1 1 d . . . . .
O1 O 0.52306(15) 0.17497(9) 0.72996(7) 0.0322(3) Uani 1 1 d . . . . .
O2 O 0.37051(17) 0.08447(13) 0.84318(9) 0.0534(4) Uani 1 1 d . . . . .
O3 O 0.13780(17) 0.43279(11) 1.12123(8) 0.0451(3) Uani 1 1 d . . . . .
N1 N 0.40162(19) 0.31726(12) 1.08438(9) 0.0321(3) Uani 1 1 d . . . . .
C1 C 0.5714(2) 0.25939(15) 1.11285(11) 0.0370(4) Uani 1 1 d . . . . .
H1A H 0.603520 0.181093 1.099365 0.044 Uiso 1 1 calc R U . . .
H1B H 0.562273 0.254714 1.175651 0.044 Uiso 1 1 calc R U . . .
C2 C 0.7107(2) 0.32433(16) 1.06817(11) 0.0361(4) Uani 1 1 d . . . . .
H2A H 0.822324 0.288509 1.090365 0.043 Uiso 1 1 calc R U . . .
H2B H 0.676517 0.403494 1.079833 0.043 Uiso 1 1 calc R U . . .
C3 C 0.7336(2) 0.32414(16) 0.97242(11) 0.0360(4) Uani 1 1 d . . . . .
H3A H 0.800617 0.382209 0.942280 0.043 Uiso 1 1 calc R U . . .
H3B H 0.801393 0.249100 0.959669 0.043 Uiso 1 1 calc R U . . .
C4 C 0.5600(2) 0.34866(13) 0.93942(10) 0.0283(4) Uani 1 1 d . . . . .
C5 C 0.5570(2) 0.37123(13) 0.85136(10) 0.0278(4) Uani 1 1 d . . . . .
H5 H 0.663665 0.374578 0.814443 0.033 Uiso 1 1 calc R U . . .
C6 C 0.4062(2) 0.38903(13) 0.81498(10) 0.0258(3) Uani 1 1 d . . . . .
C7 C 0.2503(2) 0.38497(14) 0.87010(11) 0.0294(4) Uani 1 1 d . . . . .
H7 H 0.144573 0.396445 0.847031 0.035 Uiso 1 1 calc R U . . .
C8 C 0.2481(2) 0.36442(14) 0.95798(11) 0.0311(4) Uani 1 1 d . . . . .
H8 H 0.140613 0.362802 0.994590 0.037 Uiso 1 1 calc R U . . .
C9 C 0.4022(2) 0.34597(13) 0.99365(10) 0.0289(4) Uani 1 1 d . . . . .
C11 C 0.4156(2) 0.41096(13) 0.71785(10) 0.0260(3) Uani 1 1 d . . . . .
H11 H 0.540427 0.383269 0.694723 0.031 Uiso 1 1 calc R U . . .
C12 C 0.3696(2) 0.53610(14) 0.67902(10) 0.0273(4) Uani 1 1 d . . . . .
C13 C 0.2482(2) 0.61640(15) 0.72030(11) 0.0359(4) Uani 1 1 d . . . . .
H13 H 0.192562 0.594791 0.776555 0.043 Uiso 1 1 calc R U . . .
C14 C 0.2073(3) 0.72854(15) 0.67989(13) 0.0409(5) Uani 1 1 d . . . . .
H14 H 0.124294 0.783251 0.708637 0.049 Uiso 1 1 calc R U . . .
C15 C 0.2873(2) 0.76017(15) 0.59807(12) 0.0376(4) Uani 1 1 d . . . . .
C16 C 0.4087(2) 0.68074(16) 0.55623(12) 0.0410(5) Uani 1 1 d . . . . .
H16 H 0.464162 0.702395 0.499944 0.049 Uiso 1 1 calc R U . . .
C17 C 0.4488(2) 0.56977(15) 0.59685(11) 0.0355(4) Uani 1 1 d . . . . .
H17 H 0.532183 0.515405 0.567966 0.043 Uiso 1 1 calc R U . . .
C18 C 0.3114(2) 0.34085(13) 0.68668(10) 0.0268(4) Uani 1 1 d . . . . .
C19 C 0.1607(2) 0.38906(14) 0.64898(10) 0.0294(4) Uani 1 1 d . . . . .
H19 H 0.117970 0.468938 0.642080 0.035 Uiso 1 1 calc R U . . .
C20 C 0.0737(2) 0.32055(15) 0.62170(11) 0.0319(4) Uani 1 1 d . . . . .
C21 C 0.1348(2) 0.20457(15) 0.62772(11) 0.0359(4) Uani 1 1 d . . . . .
H21 H 0.074277 0.159055 0.607562 0.043 Uiso 1 1 calc R U . . .
C22 C 0.2857(2) 0.15597(15) 0.66366(11) 0.0355(4) Uani 1 1 d . . . . .
H22 H 0.331588 0.076608 0.667432 0.043 Uiso 1 1 calc R U . . .
C23 C 0.3689(2) 0.22356(14) 0.69393(11) 0.0300(4) Uani 1 1 d . . . . .
C25 C 0.5065(2) 0.10657(14) 0.80798(11) 0.0336(4) Uani 1 1 d . . . . .
C28 C 0.2435(3) 0.87904(17) 0.55225(15) 0.0502(5) Uani 1 1 d . . . . .
F1 F 0.1341(2) 0.94940(11) 0.60139(11) 0.0888(5) Uani 1 1 d . . . . .
F2 F 0.3797(2) 0.92514(12) 0.52544(13) 0.1041(7) Uani 1 1 d . . . . .
F3 F 0.1641(2) 0.88755(11) 0.48544(10) 0.0806(5) Uani 1 1 d . . . . .
C32 C 0.2611(2) 0.35741(15) 1.14187(11) 0.0348(4) Uani 1 1 d . . . . .
C34 C 0.2576(2) 0.29977(15) 1.23302(11) 0.0354(4) Uani 1 1 d . . . . .
C35 C 0.2161(2) 0.36390(16) 1.29847(12) 0.0383(4) Uani 1 1 d . . . . .
H35 H 0.197276 0.444391 1.285467 0.046 Uiso 1 1 calc R U . . .
C36 C 0.2019(3) 0.31097(18) 1.38294(12) 0.0441(5) Uani 1 1 d . . . . .
H36 H 0.174556 0.355185 1.427860 0.053 Uiso 1 1 calc R U . . .
C37 C 0.2274(3) 0.19413(18) 1.40215(13) 0.0485(5) Uani 1 1 d . . . . .
H37 H 0.217651 0.158063 1.460230 0.058 Uiso 1 1 calc R U . . .
C38 C 0.2667(3) 0.12994(18) 1.33736(13) 0.0530(6) Uani 1 1 d . . . . .
H38 H 0.283214 0.049559 1.350529 0.064 Uiso 1 1 calc R U . . .
C39 C 0.2822(3) 0.18254(16) 1.25322(13) 0.0484(5) Uani 1 1 d . . . . .
H39 H 0.309975 0.137930 1.208530 0.058 Uiso 1 1 calc R U . . .
C40 C 0.6758(2) 0.06292(14) 0.84050(11) 0.0323(4) Uani 1 1 d . . . . .
C41 C 0.6816(3) -0.01923(16) 0.91356(12) 0.0402(4) Uani 1 1 d . . . . .
H41 H 0.577792 -0.043056 0.941714 0.048 Uiso 1 1 calc R U . . .
C42 C 0.8370(3) -0.06644(17) 0.94552(13) 0.0466(5) Uani 1 1 d . . . . .
H42 H 0.840904 -0.123211 0.995034 0.056 Uiso 1 1 calc R U . . .
C43 C 0.9863(3) -0.03034(19) 0.90483(14) 0.0515(5) Uani 1 1 d . . . . .
H43 H 1.093705 -0.062610 0.926372 0.062 Uiso 1 1 calc R U . . .
C44 C 0.9812(3) 0.0517(2) 0.83357(14) 0.0561(6) Uani 1 1 d . . . . .
H44 H 1.084728 0.076800 0.806657 0.067 Uiso 1 1 calc R U . . .
C45 C 0.8259(2) 0.09840(17) 0.80036(13) 0.0431(5) Uani 1 1 d . . . . .
H45 H 0.823279 0.154387 0.750363 0.052 Uiso 1 1 calc R U . . .

loop_
_atom_site_aniso_label
_atom_site_aniso_U_11
_atom_site_aniso_U_22
_atom_site_aniso_U_33
_atom_site_aniso_U_23
_atom_site_aniso_U_13
_atom_site_aniso_U_12
Cl1 0.0349(3) 0.0487(3) 0.0521(3) -0.0082(2) -0.0187(2) -0.0073(2)
O1 0.0316(6) 0.0269(6) 0.0369(7) 0.0005(5) -0.0092(5) -0.0050(5)
O2 0.0362(8) 0.0707(10) 0.0500(9) 0.0153(7) -0.0118(6) -0.0208(7)
O3 0.0464(8) 0.0419(8) 0.0369(7) -0.0012(6) -0.0050(6) 0.0061(6)
N1 0.0355(8) 0.0311(8) 0.0257(7) 0.0015(6) -0.0076(6) -0.0013(6)
C1 0.0402(10) 0.0362(10) 0.0304(9) 0.0009(8) -0.0125(8) 0.0012(8)
C2 0.0383(10) 0.0361(10) 0.0347(10) -0.0015(8) -0.0171(8) -0.0040(8)
C3 0.0318(9) 0.0414(10) 0.0340(10) 0.0005(8) -0.0114(8) -0.0063(8)
C4 0.0302(9) 0.0241(8) 0.0304(9) -0.0006(7) -0.0088(7) -0.0052(7)
C5 0.0264(8) 0.0265(8) 0.0297(9) -0.0012(7) -0.0041(7) -0.0066(7)
C6 0.0294(8) 0.0205(8) 0.0275(9) -0.0006(6) -0.0070(7) -0.0057(6)
C7 0.0286(9) 0.0280(9) 0.0317(9) 0.0002(7) -0.0094(7) -0.0058(7)
C8 0.0293(9) 0.0302(9) 0.0312(9) 0.0001(7) -0.0035(7) -0.0060(7)
C9 0.0356(9) 0.0228(8) 0.0263(9) 0.0005(7) -0.0074(7) -0.0036(7)
C11 0.0246(8) 0.0261(8) 0.0270(8) -0.0017(7) -0.0057(7) -0.0052(6)
C12 0.0298(8) 0.0273(8) 0.0284(9) -0.0010(7) -0.0119(7) -0.0102(7)
C13 0.0476(11) 0.0298(9) 0.0300(9) -0.0025(7) -0.0078(8) -0.0075(8)
C14 0.0519(12) 0.0273(9) 0.0444(11) -0.0066(8) -0.0132(9) -0.0042(8)
C15 0.0440(11) 0.0293(9) 0.0444(11) 0.0048(8) -0.0216(9) -0.0142(8)
C16 0.0418(11) 0.0416(11) 0.0380(10) 0.0102(8) -0.0108(8) -0.0147(9)
C17 0.0352(10) 0.0349(10) 0.0333(10) 0.0018(8) -0.0074(8) -0.0053(8)
C18 0.0295(9) 0.0281(8) 0.0229(8) -0.0020(7) -0.0029(7) -0.0084(7)
C19 0.0305(9) 0.0285(9) 0.0285(9) -0.0032(7) -0.0050(7) -0.0056(7)
C20 0.0289(9) 0.0374(10) 0.0299(9) -0.0044(7) -0.0069(7) -0.0070(7)
C21 0.0415(10) 0.0358(10) 0.0356(10) -0.0067(8) -0.0090(8) -0.0148(8)
C22 0.0426(10) 0.0277(9) 0.0380(10) -0.0052(8) -0.0092(8) -0.0081(8)
C23 0.0299(9) 0.0303(9) 0.0294(9) -0.0013(7) -0.0067(7) -0.0061(7)
C25 0.0364(10) 0.0274(9) 0.0372(10) -0.0015(7) -0.0087(8) -0.0073(7)
C28 0.0584(13) 0.0321(11) 0.0641(14) 0.0075(10) -0.0259(11) -0.0164(10)
F1 0.1312(14) 0.0289(7) 0.0956(12) 0.0028(7) -0.0217(10) -0.0018(8)
F2 0.0761(10) 0.0547(9) 0.1745(18) 0.0561(10) -0.0473(11) -0.0383(8)
F3 0.1223(13) 0.0448(7) 0.0831(10) 0.0209(7) -0.0670(10) -0.0195(8)
C32 0.0410(10) 0.0295(9) 0.0322(10) -0.0028(7) -0.0057(8) -0.0050(8)
C34 0.0389(10) 0.0348(10) 0.0308(9) -0.0025(8) -0.0035(8) -0.0075(8)
C35 0.0410(10) 0.0373(10) 0.0370(10) -0.0068(8) -0.0039(8) -0.0095(8)
C36 0.0505(12) 0.0546(13) 0.0302(10) -0.0101(9) -0.0030(9) -0.0161(10)
C37 0.0569(13) 0.0564(13) 0.0299(10) 0.0047(9) -0.0064(9) -0.0164(10)
C38 0.0762(15) 0.0381(11) 0.0387(11) 0.0045(9) -0.0040(11) -0.0117(10)
C39 0.0733(15) 0.0341(10) 0.0341(11) -0.0037(8) -0.0033(10) -0.0081(10)
C40 0.0338(9) 0.0260(9) 0.0375(10) -0.0057(7) -0.0095(8) -0.0034(7)
C41 0.0438(11) 0.0373(10) 0.0398(11) -0.0002(8) -0.0105(8) -0.0107(8)
C42 0.0529(13) 0.0412(11) 0.0426(11) 0.0016(9) -0.0179(10) -0.0020(9)
C43 0.0407(11) 0.0574(13) 0.0514(13) -0.0046(10) -0.0184(10) 0.0053(10)
C44 0.0337(11) 0.0759(16) 0.0539(13) 0.0035(12) -0.0102(9) -0.0106(10)
C45 0.0351(10) 0.0443(11) 0.0458(11) 0.0053(9) -0.0101(9) -0.0070(8)

loop_
_atom_type_symbol
_atom_type_description
_atom_type_scat_dispersion_real
_atom_type_scat_dispersion_imag
_atom_type_scat_source
C C 0.0033 0.0016 'International Tables Vol C Tables 4.2.6.8 and 6.1.1.4'
H H 0.0000 0.0000 'International Tables Vol C Tables 4.2.6.8 and 6.1.1.4'
N N 0.0061 0.0033 'International Tables Vol C Tables 4.2.6.8 and 6.1.1.4'
O O 0.0106 0.0060 'International Tables Vol C Tables 4.2.6.8 and 6.1.1.4'
Cl Cl 0.1484 0.1585 'International Tables Vol C Tables 4.2.6.8 and 6.1.1.4'
F F 0.0171 0.0103 'International Tables Vol C Tables 4.2.6.8 and 6.1.1.4'

loop_
_geom_angle_atom_site_label_1
_geom_angle_atom_site_label_2
_geom_angle_atom_site_label_3
_geom_angle
_geom_angle_site_symmetry_1
_geom_angle_site_symmetry_3
_geom_angle_publ_flag
C25 O1 C23 116.61(13) . . ?
C32 N1 C9 122.33(14) . . ?
C32 N1 C1 121.00(14) . . ?
C9 N1 C1 115.77(13) . . ?
N1 C1 C2 109.92(14) . . ?
N1 C1 H1A 109.7 . . ?
C2 C1 H1A 109.7 . . ?
N1 C1 H1B 109.7 . . ?
C2 C1 H1B 109.7 . . ?
H1A C1 H1B 108.2 . . ?
C1 C2 C3 109.63(15) . . ?
C1 C2 H2A 109.7 . . ?
C3 C2 H2A 109.7 . . ?
C1 C2 H2B 109.7 . . ?
C3 C2 H2B 109.7 . . ?
H2A C2 H2B 108.2 . . ?
C4 C3 C2 111.76(15) . . ?
C4 C3 H3A 109.3 . . ?
C2 C3 H3A 109.3 . . ?
C4 C3 H3B 109.3 . . ?
C2 C3 H3B 109.3 . . ?
H3A C3 H3B 107.9 . . ?
C5 C4 C9 118.29(15) . . ?
C5 C4 C3 118.89(15) . . ?
C9 C4 C3 122.79(15) . . ?
C6 C5 C4 123.19(15) . . ?
C6 C5 H5 118.4 . . ?
C4 C5 H5 118.4 . . ?
C5 C6 C7 117.69(15) . . ?
C5 C6 C11 119.62(14) . . ?
C7 C6 C11 122.70(14) . . ?
C8 C7 C6 120.68(15) . . ?
C8 C7 H7 119.7 . . ?
C6 C7 H7 119.7 . . ?
C7 C8 C9 120.83(15) . . ?
C7 C8 H8 119.6 . . ?
C9 C8 H8 119.6 . . ?
C4 C9 C8 119.33(15) . . ?
C4 C9 N1 119.77(14) . . ?
C8 C9 N1 120.78(15) . . ?
C6 C11 C12 114.42(13) . . ?
C6 C11 C18 112.23(13) . . ?
C12 C11 C18 111.38(13) . . ?
C6 C11 H11 106.0 . . ?
C12 C11 H11 106.0 . . ?
C18 C11 H11 106.0 . . ?
C13 C12 C17 118.66(15) . . ?
C13 C12 C11 123.31(15) . . ?
C17 C12 C11 117.98(15) . . ?
C12 C13 C14 120.43(17) . . ?
C12 C13 H13 119.8 . . ?
C14 C13 H13 119.8 . . ?
C15 C14 C13 119.96(18) . . ?
C15 C14 H14 120.0 . . ?
C13 C14 H14 120.0 . . ?
C14 C15 C16 120.11(16) . . ?
C14 C15 C28 121.30(19) . . ?
C16 C15 C28 118.58(18) . . ?
C17 C16 C15 119.54(18) . . ?
C17 C16 H16 120.2 . . ?
C15 C16 H16 120.2 . . ?
C16 C17 C12 121.30(17) . . ?
C16 C17 H17 119.4 . . ?
C12 C17 H17 119.4 . . ?
C23 C18 C19 117.39(15) . . ?
C23 C18 C11 119.58(14) . . ?
C19 C18 C11 123.02(14) . . ?
C20 C19 C18 119.91(15) . . ?
C20 C19 H19 120.0 . . ?
C18 C19 H19 120.0 . . ?
C19 C20 C21 121.90(16) . . ?
C19 C20 Cl1 119.35(13) . . ?
C21 C20 Cl1 118.75(13) . . ?
C20 C21 C22 118.72(16) . . ?
C20 C21 H21 120.6 . . ?
C22 C21 H21 120.6 . . ?
C23 C22 C21 119.45(16) . . ?
C23 C22 H22 120.3 . . ?
C21 C22 H22 120.3 . . ?
C22 C23 C18 122.56(15) . . ?
C22 C23 O1 119.80(15) . . ?
C18 C23 O1 117.56(14) . . ?
O2 C25 O1 122.82(16) . . ?
O2 C25 C40 125.36(16) . . ?
O1 C25 C40 111.80(15) . . ?
F2 C28 F3 107.22(19) . . ?
F2 C28 F1 105.15(19) . . ?
F3 C28 F1 104.52(18) . . ?
F2 C28 C15 113.30(18) . . ?
F3 C28 C15 113.04(17) . . ?
F1 C28 C15 112.89(18) . . ?
O3 C32 N1 123.43(16) . . ?
O3 C32 C34 119.51(16) . . ?
N1 C32 C34 116.96(15) . . ?
C35 C34 C39 119.17(17) . . ?
C35 C34 C32 119.90(16) . . ?
C39 C34 C32 120.74(16) . . ?
C34 C35 C36 120.03(18) . . ?
C34 C35 H35 120.0 . . ?
C36 C35 H35 120.0 . . ?
C37 C36 C35 120.20(18) . . ?
C37 C36 H36 119.9 . . ?
C35 C36 H36 119.9 . . ?
C38 C37 C36 120.05(18) . . ?
C38 C37 H37 120.0 . . ?
C36 C37 H37 120.0 . . ?
C37 C38 C39 119.78(19) . . ?
C37 C38 H38 120.1 . . ?
C39 C38 H38 120.1 . . ?
C38 C39 C34 120.76(18) . . ?
C38 C39 H39 119.6 . . ?
C34 C39 H39 119.6 . . ?
C45 C40 C41 119.67(16) . . ?
C45 C40 C25 122.67(16) . . ?
C41 C40 C25 117.65(16) . . ?
C42 C41 C40 120.53(18) . . ?
C42 C41 H41 119.7 . . ?
C40 C41 H41 119.7 . . ?
C43 C42 C41 119.27(19) . . ?
C43 C42 H42 120.4 . . ?
C41 C42 H42 120.4 . . ?
C44 C43 C42 120.57(19) . . ?
C44 C43 H43 119.7 . . ?
C42 C43 H43 119.7 . . ?
C43 C44 C45 120.5(2) . . ?
C43 C44 H44 119.8 . . ?
C45 C44 H44 119.8 . . ?
C40 C45 C44 119.45(18) . . ?
C40 C45 H45 120.3 . . ?
C44 C45 H45 120.3 . . ?

loop_
_geom_bond_atom_site_label_1
_geom_bond_atom_site_label_2
_geom_bond_distance
_geom_bond_site_symmetry_2
_geom_bond_publ_flag
Cl1 C20 1.7436(17) . ?
O1 C25 1.370(2) . ?
O1 C23 1.405(2) . ?
O2 C25 1.195(2) . ?
O3 C32 1.225(2) . ?
N1 C32 1.377(2) . ?
N1 C9 1.431(2) . ?
N1 C1 1.478(2) . ?
C1 C2 1.514(3) . ?
C1 H1A 0.9900 . ?
C1 H1B 0.9900 . ?
C2 C3 1.517(2) . ?
C2 H2A 0.9900 . ?
C2 H2B 0.9900 . ?
C3 C4 1.513(2) . ?
C3 H3A 0.9900 . ?
C3 H3B 0.9900 . ?
C4 C5 1.392(2) . ?
C4 C9 1.399(2) . ?
C5 C6 1.383(2) . ?
C5 H5 0.9500 . ?
C6 C7 1.395(2) . ?
C6 C11 1.522(2) . ?
C7 C8 1.383(2) . ?
C7 H7 0.9500 . ?
C8 C9 1.400(2) . ?
C8 H8 0.9500 . ?
C11 C12 1.525(2) . ?
C11 C18 1.528(2) . ?
C11 H11 1.0000 . ?
C12 C13 1.386(2) . ?
C12 C17 1.387(2) . ?
C13 C14 1.392(2) . ?
C13 H13 0.9500 . ?
C14 C15 1.380(3) . ?
C14 H14 0.9500 . ?
C15 C16 1.383(3) . ?
C15 C28 1.492(3) . ?
C16 C17 1.381(2) . ?
C16 H16 0.9500 . ?
C17 H17 0.9500 . ?
C18 C23 1.392(2) . ?
C18 C19 1.395(2) . ?
C19 C20 1.381(2) . ?
C19 H19 0.9500 . ?
C20 C21 1.381(2) . ?
C21 C22 1.383(2) . ?
C21 H21 0.9500 . ?
C22 C23 1.377(2) . ?
C22 H22 0.9500 . ?
C25 C40 1.477(2) . ?
C28 F2 1.307(2) . ?
C28 F3 1.317(2) . ?
C28 F1 1.338(3) . ?
C32 C34 1.496(2) . ?
C34 C35 1.381(3) . ?
C34 C39 1.386(3) . ?
C35 C36 1.384(3) . ?
C35 H35 0.9500 . ?
C36 C37 1.380(3) . ?
C36 H36 0.9500 . ?
C37 C38 1.374(3) . ?
C37 H37 0.9500 . ?
C38 C39 1.378(3) . ?
C38 H38 0.9500 . ?
C39 H39 0.9500 . ?
C40 C45 1.378(3) . ?
C40 C41 1.391(2) . ?
C41 C42 1.381(3) . ?
C41 H41 0.9500 . ?
C42 C43 1.377(3) . ?
C42 H42 0.9500 . ?
C43 C44 1.369(3) . ?
C43 H43 0.9500 . ?
C44 C45 1.388(3) . ?
C44 H44 0.9500 . ?
C45 H45 0.9500 . ?

loop_
_geom_hbond_atom_site_label_D
_geom_hbond_atom_site_label_H
_geom_hbond_atom_site_label_A
_geom_hbond_distance_DH
_geom_hbond_distance_HA
_geom_hbond_distance_DA
_geom_hbond_angle_DHA
_geom_hbond_site_symmetry_A
_geom_hbond_publ_flag
C8 H8 O3 0.95 2.35 2.835(2) 111.0 . yes
C21 H21 F1 0.95 2.52 3.241(2) 132.6 1_545 yes

loop_
_geom_torsion_atom_site_label_1
_geom_torsion_atom_site_label_2
_geom_torsion_atom_site_label_3
_geom_torsion_atom_site_label_4
_geom_torsion
_geom_torsion_site_symmetry_1
_geom_torsion_site_symmetry_2
_geom_torsion_site_symmetry_3
_geom_torsion_site_symmetry_4
_geom_torsion_publ_flag
C32 N1 C1 C2 -119.50(17) . . . . ?
C9 N1 C1 C2 49.9(2) . . . . ?
N1 C1 C2 C3 -63.39(19) . . . . ?
C1 C2 C3 C4 44.3(2) . . . . ?
C2 C3 C4 C5 168.86(15) . . . . ?
C2 C3 C4 C9 -13.3(2) . . . . ?
C9 C4 C5 C6 -1.2(2) . . . . ?
C3 C4 C5 C6 176.70(15) . . . . ?
C4 C5 C6 C7 0.6(2) . . . . ?
C4 C5 C6 C11 -178.83(15) . . . . ?
C5 C6 C7 C8 0.3(2) . . . . ?
C11 C6 C7 C8 179.79(15) . . . . ?
C6 C7 C8 C9 -0.7(2) . . . . ?
C5 C4 C9 C8 0.8(2) . . . . ?
C3 C4 C9 C8 -177.01(16) . . . . ?
C5 C4 C9 N1 176.79(14) . . . . ?
C3 C4 C9 N1 -1.0(2) . . . . ?
C7 C8 C9 C4 0.1(2) . . . . ?
C7 C8 C9 N1 -175.81(15) . . . . ?
C32 N1 C9 C4 151.55(16) . . . . ?
C1 N1 C9 C4 -17.7(2) . . . . ?
C32 N1 C9 C8 -32.5(2) . . . . ?
C1 N1 C9 C8 158.20(16) . . . . ?
C5 C6 C11 C12 -97.84(17) . . . . ?
C7 C6 C11 C12 82.73(19) . . . . ?
C5 C6 C11 C18 133.98(15) . . . . ?
C7 C6 C11 C18 -45.5(2) . . . . ?
C6 C11 C12 C13 -32.8(2) . . . . ?
C18 C11 C12 C13 95.85(18) . . . . ?
C6 C11 C12 C17 149.82(15) . . . . ?
C18 C11 C12 C17 -81.56(18) . . . . ?
C17 C12 C13 C14 -0.1(3) . . . . ?
C11 C12 C13 C14 -177.51(16) . . . . ?
C12 C13 C14 C15 0.3(3) . . . . ?
C13 C14 C15 C16 -0.3(3) . . . . ?
C13 C14 C15 C28 178.66(17) . . . . ?
C14 C15 C16 C17 0.2(3) . . . . ?
C28 C15 C16 C17 -178.81(17) . . . . ?
C15 C16 C17 C12 0.0(3) . . . . ?
C13 C12 C17 C16 0.0(3) . . . . ?
C11 C12 C17 C16 177.53(16) . . . . ?
C6 C11 C18 C23 -69.00(19) . . . . ?
C12 C11 C18 C23 161.23(15) . . . . ?
C6 C11 C18 C19 112.40(17) . . . . ?
C12 C11 C18 C19 -17.4(2) . . . . ?
C23 C18 C19 C20 0.9(2) . . . . ?
C11 C18 C19 C20 179.52(15) . . . . ?
C18 C19 C20 C21 -2.4(3) . . . . ?
C18 C19 C20 Cl1 178.45(12) . . . . ?
C19 C20 C21 C22 1.2(3) . . . . ?
Cl1 C20 C21 C22 -179.56(14) . . . . ?
C20 C21 C22 C23 1.3(3) . . . . ?
C21 C22 C23 C18 -2.8(3) . . . . ?
C21 C22 C23 O1 -179.52(15) . . . . ?
C19 C18 C23 C22 1.7(2) . . . . ?
C11 C18 C23 C22 -177.01(16) . . . . ?
C19 C18 C23 O1 178.47(14) . . . . ?
C11 C18 C23 O1 -0.2(2) . . . . ?
C25 O1 C23 C22 -70.4(2) . . . . ?
C25 O1 C23 C18 112.68(17) . . . . ?
C23 O1 C25 O2 3.0(2) . . . . ?
C23 O1 C25 C40 -178.47(14) . . . . ?
C14 C15 C28 F2 124.9(2) . . . . ?
C16 C15 C28 F2 -56.2(3) . . . . ?
C14 C15 C28 F3 -112.9(2) . . . . ?
C16 C15 C28 F3 66.1(3) . . . . ?
C14 C15 C28 F1 5.5(3) . . . . ?
C16 C15 C28 F1 -175.56(18) . . . . ?
C9 N1 C32 O3 -11.1(3) . . . . ?
C1 N1 C32 O3 157.57(18) . . . . ?
C9 N1 C32 C34 165.25(15) . . . . ?
C1 N1 C32 C34 -26.0(2) . . . . ?
O3 C32 C34 C35 -49.0(3) . . . . ?
N1 C32 C34 C35 134.46(18) . . . . ?
O3 C32 C34 C39 125.9(2) . . . . ?
N1 C32 C34 C39 -50.6(3) . . . . ?
C39 C34 C35 C36 0.9(3) . . . . ?
C32 C34 C35 C36 175.89(17) . . . . ?
C34 C35 C36 C37 -0.7(3) . . . . ?
C35 C36 C37 C38 -0.1(3) . . . . ?
C36 C37 C38 C39 0.6(3) . . . . ?
C37 C38 C39 C34 -0.3(3) . . . . ?
C35 C34 C39 C38 -0.4(3) . . . . ?
C32 C34 C39 C38 -175.4(2) . . . . ?
O2 C25 C40 C45 -174.76(19) . . . . ?
O1 C25 C40 C45 6.7(2) . . . . ?
O2 C25 C40 C41 6.8(3) . . . . ?
O1 C25 C40 C41 -171.77(15) . . . . ?
C45 C40 C41 C42 -0.8(3) . . . . ?
C25 C40 C41 C42 177.72(17) . . . . ?
C40 C41 C42 C43 0.8(3) . . . . ?
C41 C42 C43 C44 0.2(3) . . . . ?
C42 C43 C44 C45 -1.1(4) . . . . ?
C41 C40 C45 C44 -0.1(3) . . . . ?
C25 C40 C45 C44 -178.54(19) . . . . ?
C43 C44 C45 C40 1.0(3) . . . . ?
